data_9002177
loop_
_publ_author_name
'Bloodaxe, E. S.'
'Hughes, J. M.'
'Dyar, M. D.'
'Grew, E. S.'
'Guidotti, C. V.'

_publ_section_title
;
 Linking structure and chemistry in the schorl-dravite series
 Sample Ru-T18-92
;
_journal_name_full 'American Mineralogist'
_journal_page_first 922
_journal_page_last 928
_journal_volume 84
_journal_year 1999
_chemical_formula_sum
;Al6.318 B3 Ca0.061 Cr0.006 F0.331 Fe0.789 H2.682 K0.031 Li0.006 Mg1.734
 Mn0.006 Na0.626 O30.669 Si6 Ti0.123 V0.009
;
_chemical_name_mineral Dravite
_space_group_IT_number 160
_symmetry_space_group_name_Hall 'R 3 -2"'
_symmetry_space_group_name_H-M 'R 3 m :H'
_cell_angle_alpha 90
_cell_angle_beta 90
_cell_angle_gamma 120
_cell_formula_units_Z 3
_cell_length_a 15.945
_cell_length_b 15.945
_cell_length_c 7.169
_cell_volume 1578.477
_exptl_crystal_density_diffrn 3.100
_cod_original_sg_symbol_H-M 'R 3 m'
_cod_original_formula_sum
;Ca.061 Na.626 K.031 Al6.318 Mg1.734 Fe.789 Ti.123 V.009 Li.006 Cr.006 Mn.006
 Si6 B3 O30.669 F.331 H2.682
;
_cod_database_code 9002177

loop_
_symmetry_equiv_pos_as_xyz
x,y,z
2/3+x,1/3+y,1/3+z
1/3+x,2/3+y,2/3+z
x,x-y,z
2/3+x,1/3+x-y,1/3+z
1/3+x,2/3+x-y,2/3+z
-y,-x,z
2/3-y,1/3-x,1/3+z
1/3-y,2/3-x,2/3+z
-x+y,y,z
2/3-x+y,1/3+y,1/3+z
1/3-x+y,2/3+y,2/3+z
-y,x-y,z
2/3-y,1/3+x-y,1/3+z
1/3-y,2/3+x-y,2/3+z
-x+y,-x,z
2/3-x+y,1/3-x,1/3+z
1/3-x+y,2/3-x,2/3+z

loop_
_atom_site_aniso_label
_atom_site_aniso_U_11
_atom_site_aniso_U_22
_atom_site_aniso_U_33
_atom_site_aniso_U_12
_atom_site_aniso_U_13
_atom_site_aniso_U_23
CaX 0.01835 0.01835 0.02005 0.00918 0.00000 0.00000
NaX 0.01835 0.01835 0.02005 0.00918 0.00000 0.00000
KX 0.01835 0.01835 0.02005 0.00918 0.00000 0.00000
AlY 0.00686 0.00937 0.01380 0.00469 0.00120 0.00241
MgY 0.00686 0.00937 0.01380 0.00469 0.00120 0.00241
FeY 0.00686 0.00937 0.01380 0.00469 0.00120 0.00241
TiY 0.00686 0.00937 0.01380 0.00469 0.00120 0.00241
VY 0.00686 0.00937 0.01380 0.00469 0.00120 0.00241
LiY 0.00686 0.00937 0.01380 0.00469 0.00120 0.00241
CrY 0.00686 0.00937 0.01380 0.00469 0.00120 0.00241
MnY 0.00686 0.00937 0.01380 0.00469 0.00120 0.00241
AlZ 0.00570 0.00502 0.00601 0.00251 0.00000 0.00028
MgZ 0.00570 0.00502 0.00601 0.00251 0.00000 0.00028
SiT 0.00599 0.00522 0.00651 0.00266 -0.00005 -0.00073
B 0.00869 0.00773 0.00703 0.00386 -0.00025 -0.00050
O1 0.01739 0.01739 0.01302 0.00869 0.00000 0.00000
F1 0.01739 0.01739 0.01302 0.00869 0.00000 0.00000
O2 0.01497 0.00773 0.01302 0.00386 0.00150 0.00301
O3 0.02222 0.01150 0.00885 0.01111 -0.00100 -0.00050
O-H3 0.02222 0.01150 0.00885 0.01111 -0.00100 -0.00050
O4 0.00792 0.01835 0.01015 0.00918 0.00000 0.00000
O5 0.01546 0.00628 0.01172 0.00773 0.00075 0.00038
O6 0.01121 0.01179 0.00651 0.00676 -0.00150 -0.00176
O7 0.00821 0.00667 0.00937 0.00232 -0.00050 -0.00125
O8 0.00686 0.00976 0.01302 0.00531 -0.00075 0.00150

loop_
_atom_site_label
_atom_site_fract_x
_atom_site_fract_y
_atom_site_fract_z
_atom_site_occupancy
_atom_site_type_symbol
_atom_site_attached_hydrogens
CaX 0.00000 0.00000 0.25000 0.06100 Ca 0
NaX 0.00000 0.00000 0.25000 0.62600 Na 0
KX 0.00000 0.00000 0.25000 0.03100 K 0
AlY 0.27103 0.54206 0.31510 0.31800 Al 0
MgY 0.27103 0.54206 0.31510 0.36600 Mg 0
FeY 0.27103 0.54206 0.31510 0.26300 Fe 0
TiY 0.27103 0.54206 0.31510 0.04100 Ti 0
VY 0.27103 0.54206 0.31510 0.00300 V 0
LiY 0.27103 0.54206 0.31510 0.00200 Li 0
CrY 0.27103 0.54206 0.31510 0.00200 Cr 0
MnY 0.27103 0.54206 0.31510 0.00200 Mn 0
AlZ 0.29813 0.26163 0.63000 0.89400 Al 0
MgZ 0.29813 0.26163 0.63000 0.10600 Mg 0
SiT 0.19181 0.18982 0.01880 1.00000 Si 0
B 0.11020 0.22040 0.47330 1.00000 B 0
O1 0.00000 0.00000 0.79540 0.66900 O 0
F1 0.00000 0.00000 0.79540 0.33100 F 0
O2 0.06143 0.12286 0.50410 1.00000 O 0
O3 0.26600 0.13300 0.52830 0.10600 O 0
O-H3 0.26600 0.13300 0.52830 0.89400 O 1
O4 0.09310 0.18620 0.08880 1.00000 O 0
O5 0.18590 0.09295 0.11060 1.00000 O 0
O6 0.19660 0.18640 0.79470 1.00000 O 0
O7 0.28510 0.28540 0.09790 1.00000 O 0
O8 0.20970 0.27050 0.45960 1.00000 O 0

loop_
_cod_changelog_entry_id
_cod_changelog_entry_author
_cod_changelog_entry_date
_cod_changelog_entry_text
1
;cod-tools version 3.8.0
Id: cif_guess_AMCSD_atom_types 9581 2023-05-17 12:35:41Z saulius
;
2023-05-18T11:37:10+03:00
;Derived atom types and hydrogen counts
from atom names that follow the AMCSD naming convention
(Wat == water, O-H == hydroxyl).
;
2
;cod-tools version 3.10.1
Id: cif_fix_AMCSD_aniso_labels 10200 2024-08-01 14:09:44Z saulius
;
2024-08-02T12:20:10+03:00
;Changed the following '_atom_site_aniso_label' values:
'OH3' -> 'O-H3'
;
